data_7048006
loop_
_publ_author_name
'LaPierre, Etienne A.'
'Piers, Warren E.'
'Gendy, Chris'

_publ_section_title
;
 Redox-state dependent activation of silanes and ammonia with reverse
 polarity (PC<sub>carbene</sub>P)Ni complexes: electrophilic vs.
 nucleophilic carbenes.
;
_journal_issue 46
_journal_name_full 'Dalton transactions (Cambridge, England : 2003)'
_journal_page_first 16789
_journal_page_last 16797
_journal_paper_doi 10.1039/c8dt04409k
_journal_volume 47
_journal_year 2018
_chemical_formula_moiety 'C28 H40 Br Ni P2, F6 Sb'
_chemical_formula_sum 'C28 H40 Br F6 Ni P2 Sb'
_chemical_formula_weight 812.91
_space_group_crystal_system monoclinic
_space_group_IT_number 14
_space_group_name_Hall '-P 2yn'
_space_group_name_H-M_alt 'P 1 21/n 1'
_symmetry_space_group_name_Hall '-P 2yn'
_symmetry_space_group_name_H-M 'P 1 21/n 1'
_atom_sites_solution_hydrogens geom
_audit_creation_method SHELXL-2014/7
_audit_update_record
;
2018-08-22 deposited with the CCDC.
2018-11-07 downloaded from the CCDC.
;
_cell_angle_alpha 90
_cell_angle_beta 95.797(14)
_cell_angle_gamma 90
_cell_formula_units_Z 4
_cell_length_a 12.454(11)
_cell_length_b 14.888(13)
_cell_length_c 18.079(18)
_cell_measurement_reflns_used 5916
_cell_measurement_temperature 173(2)
_cell_measurement_theta_max 25.20
_cell_measurement_theta_min 2.26
_cell_volume 3335(5)
_computing_cell_refinement 'Bruker SAINT'
_computing_data_collection 'Bruker APEX2'
_computing_data_reduction 'Bruker SAINT'
_computing_molecular_graphics 'Bruker SHELXTL'
_computing_publication_material 'LinXTL v. 5.9.1 (Spasyuk, 2009)'
_computing_structure_refinement 'SHELXL-97 (Sheldrick, 2008)'
_computing_structure_solution 'SHELXS-97 (Sheldrick, 2008)'
_diffrn_ambient_temperature 173(2)
_diffrn_measured_fraction_theta_full 0.991
_diffrn_measured_fraction_theta_max 0.991
_diffrn_measurement_device_type 'Bruker APEX-II CCD'
_diffrn_measurement_method '\f and \w scans'
_diffrn_radiation_type MoK\a
_diffrn_radiation_wavelength 0.71073
_diffrn_reflns_av_R_equivalents 0.0547
_diffrn_reflns_av_unetI/netI 0.0597
_diffrn_reflns_Laue_measured_fraction_full 0.991
_diffrn_reflns_Laue_measured_fraction_max 0.991
_diffrn_reflns_limit_h_max 14
_diffrn_reflns_limit_h_min -14
_diffrn_reflns_limit_k_max 17
_diffrn_reflns_limit_k_min -17
_diffrn_reflns_limit_l_max 21
_diffrn_reflns_limit_l_min -21
_diffrn_reflns_number 19982
_diffrn_reflns_point_group_measured_fraction_full 0.991
_diffrn_reflns_point_group_measured_fraction_max 0.991
_diffrn_reflns_theta_full 25.000
_diffrn_reflns_theta_max 24.999
_diffrn_reflns_theta_min 1.776
_exptl_absorpt_coefficient_mu 2.719
_exptl_absorpt_correction_T_max 0.7454
_exptl_absorpt_correction_T_min 0.6763
_exptl_absorpt_correction_type multi-scan
_exptl_absorpt_process_details 'Sadabs (Sheldrick, 1996)'
_exptl_crystal_colour Purple
_exptl_crystal_density_diffrn 1.619
_exptl_crystal_density_method 'not measured'
_exptl_crystal_description Plate
_exptl_crystal_F_000 1624
_exptl_crystal_size_max 0.14
_exptl_crystal_size_mid 0.13
_exptl_crystal_size_min 0.08
_refine_diff_density_max 1.052
_refine_diff_density_min -0.870
_refine_diff_density_rms 0.099
_refine_ls_extinction_method none
_refine_ls_goodness_of_fit_ref 0.976
_refine_ls_hydrogen_treatment constr
_refine_ls_matrix_type full
_refine_ls_number_parameters 362
_refine_ls_number_reflns 5828
_refine_ls_number_restraints 372
_refine_ls_restrained_S_all 1.011
_refine_ls_R_factor_all 0.0759
_refine_ls_R_factor_gt 0.0422
_refine_ls_shift/su_max 0.002
_refine_ls_shift/su_mean 0.000
_refine_ls_structure_factor_coef Fsqd
_refine_ls_weighting_details 'w=1/[\s^2^(Fo^2^)+(0.0305P)^2^+8.6285P] where P=(Fo^2^+2Fc^2^)/3'
_refine_ls_weighting_scheme calc
_refine_ls_wR_factor_gt 0.0787
_refine_ls_wR_factor_ref 0.0921
_reflns_Friedel_coverage 0.000
_reflns_number_gt 4061
_reflns_number_total 5828
_reflns_threshold_expression 'I > 2\s(I)'
_cod_data_source_file c8dt04409k2.cif
_cod_data_source_block mo_CGEL171205014_0m
_cod_depositor_comments 'Adding full bibliography for 7048006--7048012.cif.'
_cod_database_code 7048006
_shelx_shelxl_version_number 2014/7
_shelx_space_group_comment
;
The symmetry employed for this shelxl refinement is uniquely defined
by the following loop, which should always be used as a source of
symmetry information in preference to the above space-group names.
They are only intended as comments.
;

loop_
_space_group_symop_operation_xyz
'x, y, z'
'-x+1/2, y+1/2, -z+1/2'
'-x, -y, -z'
'x-1/2, -y-1/2, z-1/2'

loop_
_atom_site_label
_atom_site_type_symbol
_atom_site_fract_x
_atom_site_fract_y
_atom_site_fract_z
_atom_site_U_iso_or_equiv
_atom_site_adp_type
_atom_site_occupancy
_atom_site_site_symmetry_order
_atom_site_calc_flag
_atom_site_refinement_flags_posn
_atom_site_refinement_flags_adp
Br1 Br 0.78668(5) 0.60350(4) 0.46050(3) 0.04016(17) Uani 1 1 d . U
C1 C 0.6635(4) 0.6693(3) 0.2422(2) 0.0201(10) Uani 1 1 d . U
C2 C 0.7284(4) 0.6571(3) 0.1802(2) 0.0205(10) Uani 1 1 d . U
C3 C 0.6841(4) 0.6649(3) 0.1046(3) 0.0242(11) Uani 1 1 d . U
C4 C 0.5707(4) 0.6967(4) 0.0830(3) 0.0287(11) Uani 1 1 d . U
C5 C 0.5090(4) 0.7157(3) 0.1503(3) 0.0250(11) Uani 1 1 d . U
C6 C 0.5537(4) 0.6974(3) 0.2241(2) 0.0206(10) Uani 1 1 d . U
C7 C 0.5766(4) 0.7825(4) 0.0350(3) 0.0413(14) Uani 1 1 d . U
H7A H 0.6150 0.8286 0.0639 0.062 Uiso 1 1 calc R U
H7B H 0.5048 0.8029 0.0192 0.062 Uiso 1 1 calc R U
H7C H 0.6135 0.7691 -0.0077 0.062 Uiso 1 1 calc R U
C8 C 0.5080(5) 0.6230(4) 0.0355(3) 0.0497(16) Uani 1 1 d . U
H8A H 0.5483 0.6060 -0.0048 0.075 Uiso 1 1 calc R U
H8B H 0.4389 0.6461 0.0160 0.075 Uiso 1 1 calc R U
H8C H 0.4980 0.5715 0.0660 0.075 Uiso 1 1 calc R U
C9 C 0.8379(4) 0.6325(3) 0.1970(3) 0.0267(11) Uani 1 1 d . U
C10 C 0.9014(4) 0.6108(4) 0.1405(3) 0.0350(13) Uani 1 1 d . U
H10 H 0.9732 0.5942 0.1516 0.042 Uiso 1 1 calc R U
C11 C 0.8555(5) 0.6144(4) 0.0667(3) 0.0399(14) Uani 1 1 d . U
H11 H 0.8959 0.5970 0.0286 0.048 Uiso 1 1 calc R U
C12 C 0.7519(4) 0.6434(4) 0.0503(3) 0.0350(13) Uani 1 1 d . U
H12 H 0.7252 0.6490 0.0006 0.042 Uiso 1 1 calc R U
C13 C 0.9642(4) 0.7323(4) 0.3157(3) 0.0480(15) Uani 1 1 d . U
H13 H 0.9906 0.7302 0.3686 0.058 Uiso 1 1 calc R U
C14 C 0.8987(5) 0.8182(4) 0.3031(4) 0.0633(19) Uani 1 1 d . U
H14A H 0.9442 0.8691 0.3159 0.095 Uiso 1 1 calc R U
H14B H 0.8401 0.8176 0.3338 0.095 Uiso 1 1 calc R U
H14C H 0.8706 0.8221 0.2518 0.095 Uiso 1 1 calc R U
C15 C 1.0639(5) 0.7328(6) 0.2719(5) 0.091(3) Uani 1 1 d . U
H15A H 1.0412 0.7379 0.2197 0.136 Uiso 1 1 calc R U
H15B H 1.1036 0.6780 0.2812 0.136 Uiso 1 1 calc R U
H15C H 1.1091 0.7830 0.2875 0.136 Uiso 1 1 calc R U
C16 C 0.9621(5) 0.5306(4) 0.3098(3) 0.0497(16) Uani 1 1 d . U
H16 H 1.0109 0.5305 0.2705 0.060 Uiso 1 1 calc R U
C17 C 1.0336(6) 0.5267(5) 0.3839(3) 0.071(2) Uani 1 1 d . U
H17A H 0.9890 0.5231 0.4241 0.107 Uiso 1 1 calc R U
H17B H 1.0774 0.5798 0.3894 0.107 Uiso 1 1 calc R U
H17C H 1.0793 0.4747 0.3846 0.107 Uiso 1 1 calc R U
C18 C 0.8903(6) 0.4485(4) 0.2968(4) 0.065(2) Uani 1 1 d . U
H18A H 0.9341 0.3953 0.2993 0.098 Uiso 1 1 calc R U
H18B H 0.8504 0.4525 0.2486 0.098 Uiso 1 1 calc R U
H18C H 0.8410 0.4458 0.3343 0.098 Uiso 1 1 calc R U
C19 C 0.4899(4) 0.7112(3) 0.2844(3) 0.0232(11) Uani 1 1 d . U
C20 C 0.3890(4) 0.7478(3) 0.2719(3) 0.0295(12) Uani 1 1 d . U
H20 H 0.3485 0.7585 0.3115 0.035 Uiso 1 1 calc R U
C21 C 0.3469(4) 0.7691(4) 0.1995(3) 0.0329(12) Uani 1 1 d . U
H21 H 0.2791 0.7954 0.1911 0.039 Uiso 1 1 calc R U
C22 C 0.4055(4) 0.7514(3) 0.1399(3) 0.0300(12) Uani 1 1 d . U
H22 H 0.3749 0.7636 0.0919 0.036 Uiso 1 1 calc R U
C23 C 0.5460(4) 0.7705(4) 0.4379(3) 0.0374(13) Uani 1 1 d . U
H23 H 0.4714 0.7921 0.4299 0.045 Uiso 1 1 calc R U
C24 C 0.5675(5) 0.7420(5) 0.5203(3) 0.0601(19) Uani 1 1 d . U
H24A H 0.6366 0.7131 0.5282 0.090 Uiso 1 1 calc R U
H24B H 0.5123 0.7010 0.5322 0.090 Uiso 1 1 calc R U
H24C H 0.5670 0.7941 0.5515 0.090 Uiso 1 1 calc R U
C25 C 0.6197(5) 0.8474(4) 0.4191(3) 0.0516(16) Uani 1 1 d . U
H25A H 0.6086 0.8981 0.4503 0.077 Uiso 1 1 calc R U
H25B H 0.6031 0.8640 0.3679 0.077 Uiso 1 1 calc R U
H25C H 0.6936 0.8284 0.4273 0.077 Uiso 1 1 calc R U
C26 C 0.4883(4) 0.5785(4) 0.4060(3) 0.0416(14) Uani 1 1 d . U
H26 H 0.5214 0.5653 0.4563 0.050 Uiso 1 1 calc R U
C27 C 0.5068(5) 0.4959(4) 0.3582(4) 0.0586(18) Uani 1 1 d . U
H27A H 0.4755 0.4440 0.3790 0.088 Uiso 1 1 calc R U
H27B H 0.5829 0.4866 0.3570 0.088 Uiso 1 1 calc R U
H27C H 0.4736 0.5055 0.3085 0.088 Uiso 1 1 calc R U
C28 C 0.3690(5) 0.5944(5) 0.4119(4) 0.065(2) Uani 1 1 d . U
H28A H 0.3329 0.6051 0.3633 0.097 Uiso 1 1 calc R U
H28B H 0.3603 0.6456 0.4430 0.097 Uiso 1 1 calc R U
H28C H 0.3384 0.5424 0.4332 0.097 Uiso 1 1 calc R U
F1 F 0.2188(4) 0.4620(3) 0.2470(3) 0.1057(15) Uani 1 1 d . U
F2 F 0.1920(3) 0.6113(3) 0.1683(3) 0.0957(15) Uani 1 1 d . U
F3 F 0.2640(3) 0.5292(3) 0.0538(2) 0.0730(12) Uani 1 1 d . U
F4 F 0.2795(3) 0.3766(2) 0.1297(2) 0.0691(11) Uani 1 1 d . U
F5 F 0.3821(3) 0.5264(3) 0.1817(2) 0.0717(12) Uani 1 1 d . U
F6 F 0.0994(4) 0.4630(3) 0.1156(3) 0.1014(15) Uani 1 1 d . U
Ni1 Ni 0.72113(5) 0.64571(4) 0.34007(3) 0.02204(16) Uani 1 1 d . U
P1 P 0.87880(11) 0.63209(10) 0.29586(7) 0.0287(3) Uani 1 1 d . U
P2 P 0.56011(10) 0.67616(9) 0.37271(7) 0.0252(3) Uani 1 1 d . U
Sb1 Sb 0.24027(3) 0.49456(3) 0.15096(2) 0.04276(13) Uani 1 1 d . U

loop_
_atom_site_aniso_label
_atom_site_aniso_U_11
_atom_site_aniso_U_22
_atom_site_aniso_U_33
_atom_site_aniso_U_23
_atom_site_aniso_U_13
_atom_site_aniso_U_12
Br1 0.0372(3) 0.0606(4) 0.0209(3) 0.0070(3) -0.0059(2) 0.0065(3)
C1 0.026(2) 0.013(3) 0.020(2) -0.0036(18) -0.0011(17) -0.0022(19)
C2 0.026(2) 0.015(3) 0.020(2) -0.0034(18) 0.0010(17) -0.0045(19)
C3 0.033(2) 0.021(3) 0.018(2) -0.0021(19) 0.0020(18) -0.006(2)
C4 0.031(3) 0.035(3) 0.019(2) -0.002(2) -0.0009(19) -0.002(2)
C5 0.027(2) 0.025(3) 0.022(2) 0.0017(19) -0.0025(18) -0.004(2)
C6 0.024(2) 0.017(3) 0.021(2) -0.0016(18) -0.0002(17) -0.0018(19)
C7 0.041(3) 0.051(4) 0.033(3) 0.017(3) 0.004(3) 0.007(3)
C8 0.046(4) 0.067(4) 0.036(3) -0.021(3) 0.006(3) -0.014(3)
C9 0.028(3) 0.026(3) 0.025(2) -0.003(2) 0.0016(18) 0.000(2)
C10 0.031(3) 0.043(4) 0.032(3) -0.004(2) 0.011(2) 0.006(2)
C11 0.044(3) 0.052(4) 0.026(3) -0.002(2) 0.013(2) 0.003(3)
C12 0.042(3) 0.044(3) 0.020(2) -0.002(2) 0.006(2) 0.004(2)
C13 0.030(3) 0.065(4) 0.049(4) -0.024(3) 0.004(3) -0.012(3)
C14 0.062(4) 0.052(4) 0.078(5) -0.009(3) 0.018(4) -0.020(3)
C15 0.047(4) 0.119(7) 0.113(7) -0.062(5) 0.039(4) -0.043(4)
C16 0.055(4) 0.061(4) 0.030(3) -0.004(3) -0.006(3) 0.035(3)
C17 0.070(5) 0.098(6) 0.041(4) -0.008(3) -0.015(3) 0.053(4)
C18 0.101(5) 0.040(4) 0.050(4) -0.004(3) -0.017(4) 0.033(3)
C19 0.024(2) 0.024(3) 0.022(2) 0.0010(19) 0.0008(18) -0.002(2)
C20 0.026(3) 0.034(3) 0.029(3) 0.001(2) 0.005(2) 0.001(2)
C21 0.027(3) 0.030(3) 0.040(3) 0.003(2) -0.002(2) 0.007(2)
C22 0.025(3) 0.032(3) 0.030(3) 0.001(2) -0.0075(19) -0.001(2)
C23 0.038(3) 0.044(3) 0.030(3) -0.013(2) 0.003(2) 0.009(2)
C24 0.072(5) 0.080(5) 0.029(3) -0.015(3) 0.004(3) 0.021(4)
C25 0.059(4) 0.046(4) 0.049(4) -0.020(3) 0.000(3) -0.003(3)
C26 0.041(3) 0.048(3) 0.033(3) 0.018(3) -0.005(2) -0.009(3)
C27 0.071(5) 0.044(4) 0.057(4) 0.015(3) -0.013(3) -0.013(3)
C28 0.047(4) 0.081(5) 0.067(5) 0.038(4) 0.008(3) -0.013(3)
F1 0.136(3) 0.107(3) 0.081(2) -0.012(2) 0.044(2) -0.038(2)
F2 0.073(3) 0.062(3) 0.155(4) -0.043(3) 0.027(3) -0.006(2)
F3 0.095(3) 0.064(3) 0.056(2) 0.0135(19) -0.015(2) -0.007(2)
F4 0.116(3) 0.046(2) 0.048(2) 0.0056(17) 0.020(2) 0.024(2)
F5 0.049(2) 0.097(3) 0.066(3) 0.014(2) -0.0122(18) -0.005(2)
F6 0.071(2) 0.093(3) 0.138(3) -0.026(2) 0.006(2) -0.012(2)
Ni1 0.0236(3) 0.0258(4) 0.0161(3) 0.0000(3) -0.0015(2) 0.0028(3)
P1 0.0246(7) 0.0378(9) 0.0227(7) -0.0058(6) -0.0027(5) 0.0072(6)
P2 0.0274(7) 0.0300(8) 0.0183(6) 0.0011(6) 0.0023(5) 0.0014(6)
Sb1 0.0378(2) 0.0413(3) 0.0504(3) -0.0145(2) 0.01040(18) -0.00583(19)

loop_
_atom_type_symbol
_atom_type_description
_atom_type_scat_dispersion_real
_atom_type_scat_dispersion_imag
_atom_type_scat_source
C C 0.0033 0.0016 'International Tables Vol C Tables 4.2.6.8 and 6.1.1.4'
H H 0.0000 0.0000 'International Tables Vol C Tables 4.2.6.8 and 6.1.1.4'
F F 0.0171 0.0103 'International Tables Vol C Tables 4.2.6.8 and 6.1.1.4'
P P 0.1023 0.0942 'International Tables Vol C Tables 4.2.6.8 and 6.1.1.4'
Ni Ni 0.3393 1.1124 'International Tables Vol C Tables 4.2.6.8 and 6.1.1.4'
Br Br -0.2901 2.4595 'International Tables Vol C Tables 4.2.6.8 and 6.1.1.4'
Sb Sb -0.5866 1.5461 'International Tables Vol C Tables 4.2.6.8 and 6.1.1.4'

loop_
_geom_angle_atom_site_label_1
_geom_angle_atom_site_label_2
_geom_angle_atom_site_label_3
_geom_angle
C6 C1 C2 116.8(4)
C6 C1 Ni1 122.4(3)
C2 C1 Ni1 120.9(3)
C9 C2 C3 119.8(4)
C9 C2 C1 117.7(4)
C3 C2 C1 122.4(4)
C12 C3 C2 116.9(5)
C12 C3 C4 120.6(4)
C2 C3 C4 122.5(4)
C3 C4 C5 112.7(4)
C3 C4 C7 108.0(4)
C5 C4 C7 110.4(4)
C3 C4 C8 109.1(4)
C5 C4 C8 107.7(4)
C7 C4 C8 108.7(4)
C22 C5 C6 118.1(4)
C22 C5 C4 119.8(4)
C6 C5 C4 122.1(4)
C5 C6 C19 119.7(4)
C5 C6 C1 123.0(4)
C19 C6 C1 117.3(4)
C4 C7 H7A 109.5
C4 C7 H7B 109.5
H7A C7 H7B 109.5
C4 C7 H7C 109.5
H7A C7 H7C 109.5
H7B C7 H7C 109.5
C4 C8 H8A 109.5
C4 C8 H8B 109.5
H8A C8 H8B 109.5
C4 C8 H8C 109.5
H8A C8 H8C 109.5
H8B C8 H8C 109.5
C10 C9 C2 120.7(5)
C10 C9 P1 126.9(4)
C2 C9 P1 112.4(3)
C9 C10 C11 118.9(5)
C9 C10 H10 120.6
C11 C10 H10 120.6
C12 C11 C10 120.4(5)
C12 C11 H11 119.8
C10 C11 H11 119.8
C11 C12 C3 123.1(5)
C11 C12 H12 118.5
C3 C12 H12 118.5
C14 C13 C15 111.5(6)
C14 C13 P1 111.1(4)
C15 C13 P1 112.6(4)
C14 C13 H13 107.1
C15 C13 H13 107.1
P1 C13 H13 107.1
C13 C14 H14A 109.5
C13 C14 H14B 109.5
H14A C14 H14B 109.5
C13 C14 H14C 109.5
H14A C14 H14C 109.5
H14B C14 H14C 109.5
C13 C15 H15A 109.5
C13 C15 H15B 109.5
H15A C15 H15B 109.5
C13 C15 H15C 109.5
H15A C15 H15C 109.5
H15B C15 H15C 109.5
C18 C16 C17 112.7(6)
C18 C16 P1 109.0(4)
C17 C16 P1 114.9(4)
C18 C16 H16 106.6
C17 C16 H16 106.6
P1 C16 H16 106.6
C16 C17 H17A 109.5
C16 C17 H17B 109.5
H17A C17 H17B 109.5
C16 C17 H17C 109.5
H17A C17 H17C 109.5
H17B C17 H17C 109.5
C16 C18 H18A 109.5
C16 C18 H18B 109.5
H18A C18 H18B 109.5
C16 C18 H18C 109.5
H18A C18 H18C 109.5
H18B C18 H18C 109.5
C20 C19 C6 120.3(4)
C20 C19 P2 127.7(4)
C6 C19 P2 112.0(3)
C19 C20 C21 119.7(5)
C19 C20 H20 120.1
C21 C20 H20 120.1
C22 C21 C20 120.6(5)
C22 C21 H21 119.7
C20 C21 H21 119.7
C21 C22 C5 121.5(5)
C21 C22 H22 119.3
C5 C22 H22 119.3
C25 C23 C24 111.8(5)
C25 C23 P2 109.2(4)
C24 C23 P2 112.7(4)
C25 C23 H23 107.6
C24 C23 H23 107.6
P2 C23 H23 107.6
C23 C24 H24A 109.5
C23 C24 H24B 109.5
H24A C24 H24B 109.5
C23 C24 H24C 109.5
H24A C24 H24C 109.5
H24B C24 H24C 109.5
C23 C25 H25A 109.5
C23 C25 H25B 109.5
H25A C25 H25B 109.5
C23 C25 H25C 109.5
H25A C25 H25C 109.5
H25B C25 H25C 109.5
C28 C26 C27 111.6(5)
C28 C26 P2 114.3(4)
C27 C26 P2 110.0(4)
C28 C26 H26 106.8
C27 C26 H26 106.8
P2 C26 H26 106.8
C26 C27 H27A 109.5
C26 C27 H27B 109.5
H27A C27 H27B 109.5
C26 C27 H27C 109.5
H27A C27 H27C 109.5
H27B C27 H27C 109.5
C26 C28 H28A 109.5
C26 C28 H28B 109.5
H28A C28 H28B 109.5
C26 C28 H28C 109.5
H28A C28 H28C 109.5
H28B C28 H28C 109.5
C1 Ni1 P2 86.66(16)
C1 Ni1 P1 86.87(16)
P2 Ni1 P1 171.49(6)
C1 Ni1 Br1 174.91(14)
P2 Ni1 Br1 92.74(6)
P1 Ni1 Br1 94.19(7)
C9 P1 C16 103.8(2)
C9 P1 C13 106.8(3)
C16 P1 C13 109.4(3)
C9 P1 Ni1 100.70(17)
C16 P1 Ni1 122.6(2)
C13 P1 Ni1 111.85(19)
C19 P2 C26 107.9(2)
C19 P2 C23 105.9(2)
C26 P2 C23 108.1(3)
C19 P2 Ni1 101.22(17)
C26 P2 Ni1 114.4(2)
C23 P2 Ni1 118.40(19)
F1 Sb1 F5 90.5(2)
F1 Sb1 F6 92.0(2)
F5 Sb1 F6 177.4(2)
F1 Sb1 F4 90.7(2)
F5 Sb1 F4 92.32(19)
F6 Sb1 F4 87.1(2)
F1 Sb1 F2 90.4(2)
F5 Sb1 F2 91.41(19)
F6 Sb1 F2 89.1(2)
F4 Sb1 F2 176.11(19)
F1 Sb1 F3 179.0(2)
F5 Sb1 F3 88.59(17)
F6 Sb1 F3 88.9(2)
F4 Sb1 F3 89.77(17)
F2 Sb1 F3 89.2(2)

loop_
_geom_bond_atom_site_label_1
_geom_bond_atom_site_label_2
_geom_bond_distance
Br1 Ni1 2.333(2)
C1 C6 1.436(6)
C1 C2 1.457(6)
C1 Ni1 1.874(5)
C2 C9 1.415(7)
C2 C3 1.426(6)
C3 C12 1.395(7)
C3 C4 1.503(7)
C4 C5 1.529(7)
C4 C7 1.550(7)
C4 C8 1.555(7)
C5 C22 1.389(7)
C5 C6 1.419(6)
C6 C19 1.427(6)
C7 H7A 0.9600
C7 H7B 0.9600
C7 H7C 0.9600
C8 H8A 0.9600
C8 H8B 0.9600
C8 H8C 0.9600
C9 C10 1.392(7)
C9 P1 1.809(5)
C10 C11 1.397(7)
C10 H10 0.9300
C11 C12 1.365(7)
C11 H11 0.9300
C12 H12 0.9300
C13 C14 1.521(9)
C13 C15 1.539(8)
C13 P1 1.846(6)
C13 H13 0.9800
C14 H14A 0.9600
C14 H14B 0.9600
C14 H14C 0.9600
C15 H15A 0.9600
C15 H15B 0.9600
C15 H15C 0.9600
C16 C18 1.519(9)
C16 C17 1.533(8)
C16 P1 1.836(6)
C16 H16 0.9800
C17 H17A 0.9600
C17 H17B 0.9600
C17 H17C 0.9600
C18 H18A 0.9600
C18 H18B 0.9600
C18 H18C 0.9600
C19 C20 1.367(7)
C19 P2 1.818(5)
C20 C21 1.397(7)
C20 H20 0.9300
C21 C22 1.385(7)
C21 H21 0.9300
C22 H22 0.9300
C23 C25 1.526(8)
C23 C24 1.545(8)
C23 P2 1.854(5)
C23 H23 0.9800
C24 H24A 0.9600
C24 H24B 0.9600
C24 H24C 0.9600
C25 H25A 0.9600
C25 H25B 0.9600
C25 H25C 0.9600
C26 C28 1.518(8)
C26 C27 1.534(8)
C26 P2 1.840(6)
C26 H26 0.9800
C27 H27A 0.9600
C27 H27B 0.9600
C27 H27C 0.9600
C28 H28A 0.9600
C28 H28B 0.9600
C28 H28C 0.9600
F1 Sb1 1.847(5)
F2 Sb1 1.877(4)
F3 Sb1 1.883(4)
F4 Sb1 1.873(4)
F5 Sb1 1.859(4)
F6 Sb1 1.866(5)
Ni1 P2 2.194(2)
Ni1 P1 2.203(2)
